data_2223582
loop_
_publ_author_name
'Bertke, Jeffrey A.'
'Oliver, Allen G.'
'Henderson, Kenneth W.'

_publ_section_title
;
 Synchrotron study of
 poly[[di-\m-aqua(\m-2,2'-bipyridyl-5,5'-dicarboxylato)dipotassium]
 dihydrate]
;
_journal_coeditor_code WM2256
_journal_issue 10
_journal_name_full 'Acta Crystallographica Section E'
_journal_page_first m1265
_journal_page_last m1266
_journal_paper_doi 10.1107/S1600536809038756
_journal_volume 65
_journal_year 2009
_chemical_formula_iupac '[K2 (C12 H6 N2 O4) (H2 O)2], 2H2 O'
_chemical_formula_moiety 'C12 H10 K2 N2 O6, 2(H2 O)'
_chemical_formula_sum 'C12 H14 K2 N2 O8'
_chemical_formula_weight 392.46
_chemical_name_systematic
;
poly[[di-\m-aqua(\m-2,2'-bipyridyl-5,5'-dicarboxylato)dipotassium]
dihydrate]
;
_space_group_IT_number 14
_symmetry_cell_setting monoclinic
_symmetry_space_group_name_Hall '-P 2ybc'
_symmetry_space_group_name_H-M 'P 1 21/c 1'
_atom_sites_solution_hydrogens geom
_atom_sites_solution_primary direct
_atom_sites_solution_secondary difmap
_cell_angle_alpha 90.00
_cell_angle_beta 92.924(2)
_cell_angle_gamma 90.00
_cell_formula_units_Z 2
_cell_length_a 3.6769(6)
_cell_length_b 8.2042(14)
_cell_length_c 26.292(4)
_cell_measurement_reflns_used 1984
_cell_measurement_temperature 150(2)
_cell_measurement_theta_max 27.56
_cell_measurement_theta_min 2.83
_cell_volume 792.1(2)
_computing_cell_refinement 'SAINT (Bruker, 2008)'
_computing_data_collection 'APEX2 (Bruker, 2008)'
_computing_data_reduction 'SAINT (Bruker, 2008)'
_computing_molecular_graphics 'SHELXTL (Sheldrick, 2008<i>b</i>)'
_computing_publication_material 'SHELXTL (Sheldrick, 2008<i>b</i>)'
_computing_structure_refinement 'SHELXL97 (Sheldrick, 2008<i>b</i>)'
_computing_structure_solution 'SHELXS97 (Sheldrick, 2008<i>b</i>)'
_diffrn_ambient_temperature 150(2)
_diffrn_detector_area_resol_mean 83.33
_diffrn_measured_fraction_theta_full 0.999
_diffrn_measured_fraction_theta_max 0.999
_diffrn_measurement_device_type 'Bruker APEXII'
_diffrn_measurement_method '\w and \f'
_diffrn_radiation_monochromator 'channel-cut Si-<111> crystal'
_diffrn_radiation_source synchrotron
_diffrn_radiation_type synchrotron
_diffrn_radiation_wavelength 0.77490
_diffrn_reflns_av_R_equivalents 0.0453
_diffrn_reflns_av_sigmaI/netI 0.0308
_diffrn_reflns_limit_h_max 4
_diffrn_reflns_limit_h_min -4
_diffrn_reflns_limit_k_max 10
_diffrn_reflns_limit_k_min -10
_diffrn_reflns_limit_l_max 32
_diffrn_reflns_limit_l_min -32
_diffrn_reflns_number 8561
_diffrn_reflns_theta_full 28.96
_diffrn_reflns_theta_max 28.96
_diffrn_reflns_theta_min 2.84
_exptl_absorpt_coefficient_mu 0.755
_exptl_absorpt_correction_T_max 0.7458
_exptl_absorpt_correction_T_min 0.6542
_exptl_absorpt_correction_type multi-scan
_exptl_absorpt_process_details '(SADABS; Sheldrick, 2008<i>a</i>)'
_exptl_crystal_colour colorless
_exptl_crystal_density_diffrn 1.646
_exptl_crystal_density_method 'not measured'
_exptl_crystal_description plate
_exptl_crystal_F_000 404
_exptl_crystal_size_max 0.04
_exptl_crystal_size_mid 0.03
_exptl_crystal_size_min 0.01
_refine_diff_density_max 1.026
_refine_diff_density_min -0.507
_refine_ls_extinction_method none
_refine_ls_goodness_of_fit_ref 1.075
_refine_ls_hydrogen_treatment mixed
_refine_ls_matrix_type full
_refine_ls_number_parameters 117
_refine_ls_number_reflns 1622
_refine_ls_number_restraints 0
_refine_ls_restrained_S_all 1.075
_refine_ls_R_factor_all 0.0595
_refine_ls_R_factor_gt 0.0448
_refine_ls_shift/su_max 0.000
_refine_ls_shift/su_mean 0.000
_refine_ls_structure_factor_coef Fsqd
_refine_ls_weighting_details 'w=1/[\s^2^(Fo^2^)+(0.0609P)^2^+1.2501P] where P=(Fo^2^+2Fc^2^)/3'
_refine_ls_weighting_scheme calc
_refine_ls_wR_factor_gt 0.1195
_refine_ls_wR_factor_ref 0.1282
_reflns_number_gt 1301
_reflns_number_total 1622
_reflns_threshold_expression I>2\s(I)
_cod_data_source_file wm2256.cif
_cod_data_source_block I
_cod_original_sg_symbol_Hall '-P 2yc'
_cod_original_sg_symbol_H-M 'P 21/c'
_cod_database_code 2223582
_cod_database_fobs_code 2223582

loop_
_symmetry_equiv_pos_as_xyz
'x, y, z'
'-x, y+1/2, -z+1/2'
'-x, -y, -z'
'x, -y-1/2, z-1/2'

loop_
_atom_site_type_symbol
_atom_site_label
_atom_site_fract_x
_atom_site_fract_y
_atom_site_fract_z
_atom_site_U_iso_or_equiv
_atom_site_adp_type
_atom_site_calc_flag
_atom_site_refinement_flags
_atom_site_occupancy
_atom_site_disorder_assembly
_atom_site_disorder_group
K K1 0.06233(18) 0.72796(8) 0.22289(2) 0.0250(2) Uani d . 1 . .
O O1 0.5909(6) 0.7368(3) 0.30066(8) 0.0257(5) Uani d . 1 . .
O O2 0.4216(6) 0.4762(3) 0.29578(8) 0.0262(5) Uani d . 1 . .
O O3 0.5493(7) 0.5466(3) 0.16339(11) 0.0359(6) Uani d . 1 . .
H H3A 0.499(13) 0.454(6) 0.1748(18) 0.052(14) Uiso d . 1 . .
H H3B 0.528(16) 0.539(7) 0.132(2) 0.080(19) Uiso d . 1 . .
O O4 0.537(2) 0.0661(6) 0.44962(17) 0.154(3) Uani d . 1 . .
N N1 0.7659(7) 0.3947(3) 0.44667(10) 0.0272(6) Uani d . 1 . .
C C1 0.9350(8) 0.5168(4) 0.47310(10) 0.0216(6) Uani d . 1 . .
C C2 0.6527(8) 0.4234(4) 0.39788(11) 0.0251(7) Uani d . 1 . .
H H2A 0.5352 0.3375 0.3792 0.030 Uiso calc R 1 . .
C C3 0.6981(8) 0.5704(4) 0.37364(11) 0.0225(6) Uani d . 1 . .
C C4 0.8744(8) 0.6938(4) 0.40162(11) 0.0252(7) Uani d . 1 . .
H H4A 0.9138 0.7968 0.3863 0.030 Uiso calc R 1 . .
C C5 0.9916(8) 0.6669(4) 0.45143(11) 0.0209(6) Uani d . 1 . .
H H5A 1.1106 0.7510 0.4707 0.025 Uiso calc R 1 . .
C C6 0.5582(8) 0.5960(4) 0.31898(11) 0.0200(6) Uani d . 1 . .

loop_
_atom_site_aniso_label
_atom_site_aniso_U_11
_atom_site_aniso_U_22
_atom_site_aniso_U_33
_atom_site_aniso_U_12
_atom_site_aniso_U_13
_atom_site_aniso_U_23
K1 0.0231(3) 0.0293(4) 0.0222(4) -0.0001(3) -0.0021(2) 0.0022(3)
O1 0.0312(12) 0.0272(12) 0.0182(10) 0.0001(9) -0.0035(9) 0.0015(8)
O2 0.0310(12) 0.0258(12) 0.0209(10) -0.0008(9) -0.0053(9) -0.0028(9)
O3 0.0432(15) 0.0268(14) 0.0371(16) -0.0043(11) -0.0035(12) 0.0001(11)
O4 0.345(9) 0.055(3) 0.059(3) 0.017(4) -0.009(4) -0.001(2)
N1 0.0293(14) 0.0311(15) 0.0209(13) -0.0025(11) -0.0025(11) -0.0005(11)
C1 0.0182(13) 0.0305(16) 0.0159(14) 0.0023(12) -0.0013(11) -0.0020(12)
C2 0.0250(16) 0.0316(17) 0.0183(14) 0.0008(13) -0.0024(12) -0.0005(12)
C3 0.0176(14) 0.0330(16) 0.0168(14) 0.0038(12) 0.0003(11) -0.0008(12)
C4 0.0225(15) 0.0325(17) 0.0205(15) 0.0018(12) -0.0003(11) -0.0004(12)
C5 0.0200(14) 0.0256(15) 0.0167(14) -0.0018(11) -0.0040(11) -0.0009(11)
C6 0.0181(14) 0.0261(16) 0.0158(14) 0.0029(11) 0.0002(11) -0.0014(11)

loop_
_atom_type_symbol
_atom_type_description
_atom_type_scat_dispersion_real
_atom_type_scat_dispersion_imag
_atom_type_scat_source
C C 0.0040 0.0020 'International Tables Vol C Tables 4.2.6.8 and 6.1.1.4'
H H 0.0000 0.0000 'International Tables Vol C Tables 4.2.6.8 and 6.1.1.4'
N N 0.0076 0.0040 'International Tables Vol C Tables 4.2.6.8 and 6.1.1.4'
O O 0.0133 0.0073 'International Tables Vol C Tables 4.2.6.8 and 6.1.1.4'
K K 0.2275 0.2963 'International Tables Vol C Tables 4.2.6.8 and 6.1.1.4'

loop_
_geom_angle_atom_site_label_1
_geom_angle_atom_site_label_2
_geom_angle_atom_site_label_3
_geom_angle_site_symmetry_1
_geom_angle_site_symmetry_3
_geom_angle
_geom_angle_publ_flag
O2 K1 O1 2 1_455 71.60(7) ?
O2 K1 O1 2 . 122.90(7) ?
O1 K1 O1 1_455 . 83.96(6) ?
O2 K1 O3 2 1_455 83.24(8) ?
O1 K1 O3 1_455 1_455 89.84(8) ?
O1 K1 O3 . 1_455 148.85(8) ?
O2 K1 O2 2 2_655 82.49(6) ?
O1 K1 O2 1_455 2_655 124.15(7) ?
O1 K1 O2 . 2_655 69.93(6) ?
O3 K1 O2 1_455 2_655 135.82(8) ?
O2 K1 O3 2 . 135.30(8) ?
O1 K1 O3 1_455 . 149.13(8) ?
O1 K1 O3 . . 88.96(7) ?
O3 K1 O3 1_455 . 80.87(7) ?
O2 K1 O3 2_655 . 80.56(7) ?
O2 K1 O2 2 . 150.35(3) ?
O1 K1 O2 1_455 . 79.68(6) ?
O1 K1 O2 . . 44.61(6) ?
O3 K1 O2 1_455 . 104.26(7) ?
O2 K1 O2 2_655 . 108.66(3) ?
O3 K1 O2 . . 74.31(7) ?
C6 O1 K1 . 1_655 109.68(18) ?
C6 O1 K1 . . 100.52(17) ?
K1 O1 K1 1_655 . 83.96(6) ?
C6 O2 K1 . 2_545 156.4(2) ?
C6 O2 K1 . 2_645 113.13(18) ?
K1 O2 K1 2_545 2_645 82.49(6) ?
C6 O2 K1 . . 85.69(17) ?
K1 O2 K1 2_545 . 97.69(6) ?
K1 O2 K1 2_645 . 130.08(8) ?
K1 O3 K1 1_655 . 80.87(7) ?
K1 O3 H3A 1_655 . 116(3) ?
K1 O3 H3A . . 97(3) ?
K1 O3 H3B 1_655 . 129(4) ?
K1 O3 H3B . . 124(4) ?
H3A O3 H3B . . 106(5) ?
C2 N1 C1 . . 118.1(3) ?
N1 C1 C5 . . 121.7(3) ?
N1 C1 C1 . 3_766 117.7(3) ?
C5 C1 C1 . 3_766 120.6(3) ?
N1 C2 C3 . . 123.6(3) ?
N1 C2 H2A . . 118.2 ?
C3 C2 H2A . . 118.2 ?
C2 C3 C4 . . 117.2(3) ?
C2 C3 C6 . . 121.1(3) ?
C4 C3 C6 . . 121.7(3) ?
C5 C4 C3 . . 120.0(3) ?
C5 C4 H4A . . 120.0 ?
C3 C4 H4A . . 120.0 ?
C4 C5 C1 . . 119.4(3) ?
C4 C5 H5A . . 120.3 ?
C1 C5 H5A . . 120.3 ?
O2 C6 O1 . . 125.4(3) ?
O2 C6 C3 . . 117.5(3) ?
O1 C6 C3 . . 117.1(3) ?

loop_
_geom_bond_atom_site_label_1
_geom_bond_atom_site_label_2
_geom_bond_site_symmetry_2
_geom_bond_distance
_geom_bond_publ_flag
K1 O2 2 2.732(2) ?
K1 O1 1_455 2.748(2) ?
K1 O1 . 2.749(2) ?
K1 O3 1_455 2.814(3) ?
K1 O2 2_655 2.843(2) ?
K1 O3 . 2.855(3) ?
K1 O2 . 3.070(2) ?
O1 C6 . 1.259(4) ?
O2 C6 . 1.249(4) ?
O3 H3A . 0.84(5) ?
O3 H3B . 0.84(6) ?
N1 C2 . 1.349(4) ?
N1 C1 . 1.353(4) ?
C1 C5 . 1.376(4) ?
C1 C1 3_766 1.496(6) ?
C2 C3 . 1.378(5) ?
C2 H2A . 0.9500 ?
C3 C4 . 1.392(4) ?
C3 C6 . 1.516(4) ?
C4 C5 . 1.376(4) ?
C4 H4A . 0.9500 ?
C5 H5A . 0.9500 ?

loop_
_geom_hbond_atom_site_label_D
_geom_hbond_atom_site_label_H
_geom_hbond_atom_site_label_A
_geom_hbond_site_symmetry_A
_geom_hbond_distance_DH
_geom_hbond_distance_HA
_geom_hbond_distance_DA
_geom_hbond_angle_DHA
O3 H3A O1 2_645 0.84(5) 1.93(5) 2.770(4) 177(5)
O3 H3B O4 2_655 0.84(6) 2.15(6) 2.976(5) 169(5)

loop_
_geom_torsion_atom_site_label_1
_geom_torsion_atom_site_label_2
_geom_torsion_atom_site_label_3
_geom_torsion_atom_site_label_4
_geom_torsion_site_symmetry_1
_geom_torsion_site_symmetry_2
_geom_torsion_site_symmetry_3
_geom_torsion_site_symmetry_4
_geom_torsion
_geom_torsion_publ_flag
O2 K1 O1 C6 2 . . . 134.52(17) ?
O1 K1 O1 C6 1_455 . . . 71.04(18) ?
O3 K1 O1 C6 1_455 . . . -8.6(3) ?
O2 K1 O1 C6 2_655 . . . -159.19(19) ?
O3 K1 O1 C6 . . . . -78.86(18) ?
O2 K1 O1 C6 . . . . -10.37(16) ?
C6 K1 O1 C6 1_455 . . . 50.56(15) ?
C6 K1 O1 C6 2_655 . . . -169.28(16) ?
K1 K1 O1 C6 1_455 . . . 71.04(18) ?
K1 K1 O1 C6 1_655 . . . -108.96(18) ?
O2 K1 O1 K1 2 . . 1_655 -116.52(7) ?
O1 K1 O1 K1 1_455 . . 1_655 180.0 ?
O3 K1 O1 K1 1_455 . . 1_655 100.40(15) ?
O2 K1 O1 K1 2_655 . . 1_655 -50.23(6) ?
O3 K1 O1 K1 . . . 1_655 30.09(7) ?
O2 K1 O1 K1 . . . 1_655 98.58(9) ?
C6 K1 O1 K1 . . . 1_655 108.96(18) ?
C6 K1 O1 K1 1_455 . . 1_655 159.52(7) ?
C6 K1 O1 K1 2_655 . . 1_655 -60.32(6) ?
K1 K1 O1 K1 1_455 . . 1_655 180.0 ?
O2 K1 O2 C6 2 . . . -67.1(2) ?
O1 K1 O2 C6 1_455 . . . -81.54(17) ?
O1 K1 O2 C6 . . . . 10.31(16) ?
O3 K1 O2 C6 1_455 . . . -168.72(17) ?
O2 K1 O2 C6 2_655 . . . 41.19(16) ?
O3 K1 O2 C6 . . . . 115.25(18) ?
C6 K1 O2 C6 1_455 . . . -94.85(18) ?
C6 K1 O2 C6 2_655 . . . 37.2(2) ?
K1 K1 O2 C6 1_455 . . . -116.44(16) ?
K1 K1 O2 C6 1_655 . . . 63.56(16) ?
O2 K1 O2 K1 2 . . 2_545 89.41(15) ?
O1 K1 O2 K1 1_455 . . 2_545 75.00(7) ?
O1 K1 O2 K1 . . . 2_545 166.84(12) ?
O3 K1 O2 K1 1_455 . . 2_545 -12.18(9) ?
O2 K1 O2 K1 2_655 . . 2_545 -162.27(8) ?
O3 K1 O2 K1 . . . 2_545 -88.21(8) ?
C6 K1 O2 K1 . . . 2_545 156.5(2) ?
C6 K1 O2 K1 1_455 . . 2_545 61.68(7) ?
C6 K1 O2 K1 2_655 . . 2_545 -166.30(7) ?
K1 K1 O2 K1 1_455 . . 2_545 40.09(7) ?
K1 K1 O2 K1 1_655 . . 2_545 -139.91(7) ?
O2 K1 O2 K1 2 . . 2_645 176.04(11) ?
O1 K1 O2 K1 1_455 . . 2_645 161.63(11) ?
O1 K1 O2 K1 . . . 2_645 -106.52(13) ?
O3 K1 O2 K1 1_455 . . 2_645 74.45(11) ?
O2 K1 O2 K1 2_655 . . 2_645 -75.64(13) ?
O3 K1 O2 K1 . . . 2_645 -1.58(10) ?
C6 K1 O2 K1 . . . 2_645 -116.8(2) ?
C6 K1 O2 K1 1_455 . . 2_645 148.31(12) ?
C6 K1 O2 K1 2_655 . . 2_645 -79.67(12) ?
K1 K1 O2 K1 1_455 . . 2_645 126.73(8) ?
K1 K1 O2 K1 1_655 . . 2_645 -53.28(8) ?
O2 K1 O3 K1 2 . . 1_655 109.38(9) ?
O1 K1 O3 K1 1_455 . . 1_655 -105.92(13) ?
O1 K1 O3 K1 . . . 1_655 -29.55(7) ?
O3 K1 O3 K1 1_455 . . 1_655 180.0 ?
O2 K1 O3 K1 2_655 . . 1_655 40.27(6) ?
O2 K1 O3 K1 . . . 1_655 -72.29(7) ?
C6 K1 O3 K1 . . . 1_655 -51.77(7) ?
C6 K1 O3 K1 1_455 . . 1_655 -107.38(9) ?
C6 K1 O3 K1 2_655 . . 1_655 56.64(7) ?
K1 K1 O3 K1 1_455 . . 1_655 180.0 ?
C2 N1 C1 C5 . . . . 0.1(4) ?
C2 N1 C1 C1 . . . 3_766 -179.0(3) ?
C1 N1 C2 C3 . . . . -0.4(5) ?
N1 C2 C3 C4 . . . . 0.7(5) ?
N1 C2 C3 C6 . . . . -178.8(3) ?
C2 C3 C4 C5 . . . . -0.7(4) ?
C6 C3 C4 C5 . . . . 178.8(3) ?
C3 C4 C5 C1 . . . . 0.4(4) ?
N1 C1 C5 C4 . . . . -0.1(5) ?
C1 C1 C5 C4 3_766 . . . 179.0(3) ?
K1 O2 C6 O1 2_545 . . . -119.0(4) ?
K1 O2 C6 O1 2_645 . . . 112.4(3) ?
K1 O2 C6 O1 . . . . -19.7(3) ?
K1 O2 C6 C3 2_545 . . . 61.2(6) ?
K1 O2 C6 C3 2_645 . . . -67.3(3) ?
K1 O2 C6 C3 . . . . 160.6(2) ?
K1 O2 C6 K1 2_545 . . . -99.4(5) ?
K1 O2 C6 K1 2_645 . . . 132.06(13) ?
K1 O2 C6 K1 2_545 . . 1_655 -163.2(4) ?
K1 O2 C6 K1 2_645 . . 1_655 68.29(14) ?
K1 O2 C6 K1 . . . 1_655 -63.77(7) ?
K1 O2 C6 K1 2_545 . . 2_645 128.6(5) ?
K1 O2 C6 K1 . . . 2_645 -132.06(13) ?
K1 O1 C6 O2 1_655 . . . -64.9(3) ?
K1 O1 C6 O2 . . . . 22.4(3) ?
K1 O1 C6 C3 1_655 . . . 114.8(2) ?
K1 O1 C6 C3 . . . . -157.9(2) ?
K1 O1 C6 K1 1_655 . . . -87.29(11) ?
K1 O1 C6 K1 . . . 1_655 87.29(11) ?
K1 O1 C6 K1 1_655 . . 2_645 -4.1(3) ?
K1 O1 C6 K1 . . . 2_645 83.2(2) ?
C2 C3 C6 O2 . . . . -4.5(4) ?
C4 C3 C6 O2 . . . . 176.1(3) ?
C2 C3 C6 O1 . . . . 175.8(3) ?
C4 C3 C6 O1 . . . . -3.7(4) ?
C2 C3 C6 K1 . . . . 108.6(6) ?
C4 C3 C6 K1 . . . . -70.9(7) ?
C2 C3 C6 K1 . . . 1_655 -125.9(3) ?
C4 C3 C6 K1 . . . 1_655 54.7(4) ?
C2 C3 C6 K1 . . . 2_645 -47.7(3) ?
C4 C3 C6 K1 . . . 2_645 132.8(3) ?
O2 K1 C6 O2 2 . . . 138.37(12) ?
O1 K1 C6 O2 1_455 . . . 93.78(17) ?
O1 K1 C6 O2 . . . . -160.9(3) ?
O3 K1 C6 O2 1_455 . . . 13.6(2) ?
O2 K1 C6 O2 2_655 . . . -141.38(15) ?
O3 K1 C6 O2 . . . . -60.97(17) ?
C6 K1 C6 O2 1_455 . . . 74.81(17) ?
C6 K1 C6 O2 2_655 . . . -149.60(19) ?
K1 K1 C6 O2 1_455 . . . 74.81(17) ?
K1 K1 C6 O2 1_655 . . . -105.19(17) ?
O2 K1 C6 O1 2 . . . -60.7(2) ?
O1 K1 C6 O1 1_455 . . . -105.34(19) ?
O3 K1 C6 O1 1_455 . . . 174.51(17) ?
O2 K1 C6 O1 2_655 . . . 19.50(18) ?
O3 K1 C6 O1 . . . . 99.91(18) ?
O2 K1 C6 O1 . . . . 160.9(3) ?
C6 K1 C6 O1 1_455 . . . -124.31(16) ?
C6 K1 C6 O1 2_655 . . . 11.28(17) ?
K1 K1 C6 O1 1_455 . . . -124.31(16) ?
K1 K1 C6 O1 1_655 . . . 55.69(16) ?
O2 K1 C6 C3 2 . . . 17.7(6) ?
O1 K1 C6 C3 1_455 . . . -26.9(6) ?
O1 K1 C6 C3 . . . . 78.4(6) ?
O3 K1 C6 C3 1_455 . . . -107.0(6) ?
O2 K1 C6 C3 2_655 . . . 97.9(6) ?
O3 K1 C6 C3 . . . . 178.4(6) ?
O2 K1 C6 C3 . . . . -120.7(7) ?
C6 K1 C6 C3 1_455 . . . -45.9(6) ?
C6 K1 C6 C3 2_655 . . . 89.7(6) ?
K1 K1 C6 C3 1_455 . . . -45.9(6) ?
K1 K1 C6 C3 1_655 . . . 134.1(6) ?
O2 K1 C6 K1 2 . . 1_655 -116.44(9) ?
O1 K1 C6 K1 1_455 . . 1_655 -161.03(6) ?
O1 K1 C6 K1 . . . 1_655 -55.69(16) ?
O3 K1 C6 K1 1_455 . . 1_655 118.82(8) ?
O2 K1 C6 K1 2_655 . . 1_655 -36.19(6) ?
O3 K1 C6 K1 . . . 1_655 44.22(6) ?
O2 K1 C6 K1 . . . 1_655 105.19(17) ?
C6 K1 C6 K1 1_455 . . 1_655 180.0 ?
C6 K1 C6 K1 2_655 . . 1_655 -44.41(7) ?
K1 K1 C6 K1 1_455 . . 1_655 180.0 ?
O2 K1 C6 K1 2 . . 2_645 173.13(8) ?
O1 K1 C6 K1 1_455 . . 2_645 128.54(9) ?
O1 K1 C6 K1 . . . 2_645 -126.1(2) ?
O3 K1 C6 K1 1_455 . . 2_645 48.39(12) ?
O2 K1 C6 K1 2_655 . . 2_645 -106.62(8) ?
O3 K1 C6 K1 . . . 2_645 -26.21(8) ?
O2 K1 C6 K1 . . . 2_645 34.76(13) ?
C6 K1 C6 K1 1_455 . . 2_645 109.57(6) ?
C6 K1 C6 K1 2_655 . . 2_645 -114.84(11) ?
K1 K1 C6 K1 1_455 . . 2_645 109.57(6) ?
K1 K1 C6 K1 1_655 . . 2_645 -70.43(6) ?
